data_4512150
loop_
_publ_author_name
'Ou, Yan-Jun'
'Zheng, Zhi-Peng'
'Hong, Xu-Jia'
'Wan, Lin-Tao'
'Wei, Lei-Ming'
'Lin, Xiao-Ming'
'Cai, Yue-Peng'

_publ_section_title
;
 CdII-Mediated Efficient Synthesis and Complexation of Asymmetric
 Tetra-(2-pyridine)-Substituted Imidazolidine
;
_journal_issue 11
_journal_name_full 'Crystal Growth &amp; Design'
_journal_page_first 5339
_journal_paper_doi 10.1021/cg500910z
_journal_volume 14
_journal_year 2014
_chemical_formula_sum 'C24 H22 Cd3 Cl6 N6'
_chemical_formula_weight 944.38
_chemical_name_systematic
; 
 ? 
;
_space_group_IT_number 14
_symmetry_cell_setting monoclinic
_symmetry_space_group_name_Hall '-P 2yn'
_symmetry_space_group_name_H-M 'P 1 21/n 1'
_atom_sites_solution_hydrogens geom
_atom_sites_solution_primary direct
_atom_sites_solution_secondary difmap
_audit_creation_method SHELXL-97
_cell_angle_alpha 90.00
_cell_angle_beta 92.5250(10)
_cell_angle_gamma 90.00
_cell_formula_units_Z 4
_cell_length_a 11.0172(11)
_cell_length_b 16.2000(17)
_cell_length_c 20.163(2)
_cell_measurement_reflns_used 2123
_cell_measurement_temperature 298(2)
_cell_measurement_theta_max 0.436
_cell_measurement_theta_min 0.352
_cell_volume 3595.2(6)
_computing_cell_refinement 'Bruker SAINT'
_computing_data_collection 'Bruker APEX2'
_computing_data_reduction 'Bruker SAINT'
_computing_molecular_graphics 'Bruker SHELXTL'
_computing_publication_material 'Bruker SHELXTL'
_computing_structure_refinement 'SHELXL-97 (Sheldrick, 2008)'
_computing_structure_solution 'SHELXS-97 (Sheldrick, 2008)'
_diffrn_ambient_temperature 298(2)
_diffrn_measured_fraction_theta_full 0.999
_diffrn_measured_fraction_theta_max 0.999
_diffrn_measurement_device_type 'Bruker APEX-II CCD'
_diffrn_measurement_method '\f and \w scans'
_diffrn_radiation_monochromator graphite
_diffrn_radiation_source 'fine-focus sealed tube'
_diffrn_radiation_type MoK\a
_diffrn_radiation_wavelength 0.71073
_diffrn_reflns_av_R_equivalents 0.0412
_diffrn_reflns_av_sigmaI/netI 0.0600
_diffrn_reflns_limit_h_max 12
_diffrn_reflns_limit_h_min -12
_diffrn_reflns_limit_k_max 18
_diffrn_reflns_limit_k_min -9
_diffrn_reflns_limit_l_max 22
_diffrn_reflns_limit_l_min -21
_diffrn_reflns_number 16128
_diffrn_reflns_theta_full 25.90
_diffrn_reflns_theta_max 25.90
_diffrn_reflns_theta_min 1.61
_exptl_absorpt_coefficient_mu 2.227
_exptl_absorpt_correction_T_max 0.7917
_exptl_absorpt_correction_T_min 0.6401
_exptl_absorpt_correction_type multi-scan
_exptl_absorpt_process_details 'SADABS (Sheldrick, 1996)'
_exptl_crystal_colour colorless
_exptl_crystal_density_diffrn 1.745
_exptl_crystal_density_method 'not measured'
_exptl_crystal_description prism
_exptl_crystal_F_000 1816
_exptl_crystal_size_max 0.22
_exptl_crystal_size_mid 0.17
_exptl_crystal_size_min 0.11
_refine_diff_density_max 0.600
_refine_diff_density_min -0.441
_refine_diff_density_rms 0.087
_refine_ls_extinction_method none
_refine_ls_goodness_of_fit_ref 0.970
_refine_ls_hydrogen_treatment constr
_refine_ls_matrix_type full
_refine_ls_number_parameters 352
_refine_ls_number_reflns 5579
_refine_ls_number_restraints 0
_refine_ls_restrained_S_all 0.970
_refine_ls_R_factor_all 0.0517
_refine_ls_R_factor_gt 0.0326
_refine_ls_shift/su_max 0.000
_refine_ls_shift/su_mean 0.000
_refine_ls_structure_factor_coef Fsqd
_refine_ls_weighting_details 'calc w=1/[\s^2^(Fo^2^)+(0.0250P)^2^+0.0000P] where P=(Fo^2^+2Fc^2^)/3'
_refine_ls_weighting_scheme calc
_refine_ls_wR_factor_gt 0.0617
_refine_ls_wR_factor_ref 0.0665
_reflns_number_gt 3921
_reflns_number_total 5579
_reflns_threshold_expression >2sigma(I)
_cod_data_source_file cg500910z_si_002.cif
_cod_data_source_block CCDC987346(1)
_cod_depositor_comments
;
The following automatic conversions were performed:

'_symmetry_cell_setting' value 'Monoclinic' changed to 'monoclinic'
according to
/home/saulius/struct/COD-crude-data--automatic-downloads/rss-feeds/ACS/lib/dictionaries/cif_core.dic
dictionary named 'cif_core.dic' version 2.4.2 from 2011-04-26.

Automatic conversion script
Id: cif_fix_values 2827 2014-09-09 07:05:25Z andrius 

 Adding full bibliography for 4512150--4512152.cif.
;
_cod_original_cell_volume 3595.1(6)
_cod_original_sg_symbol_H-M P2(1)/n
_cod_database_code 4512150

loop_
_symmetry_equiv_pos_as_xyz
'x, y, z'
'-x+1/2, y+1/2, -z+1/2'
'-x, -y, -z'
'x-1/2, -y-1/2, z-1/2'

loop_
_atom_site_label
_atom_site_type_symbol
_atom_site_fract_x
_atom_site_fract_y
_atom_site_fract_z
_atom_site_U_iso_or_equiv
_atom_site_adp_type
_atom_site_occupancy
_atom_site_symmetry_multiplicity
_atom_site_calc_flag
_atom_site_refinement_flags
Cd1 Cd 0.37172(4) 0.53867(2) 0.055028(17) 0.04262(12) Uani 1 1 d .
Cd2 Cd 0.30055(4) 0.76760(2) 0.071691(18) 0.04823(13) Uani 1 1 d .
Cd3 Cd 0.39143(3) 0.94899(2) 0.182726(16) 0.04144(12) Uani 1 1 d .
Cl1 Cl 0.57315(12) 0.44787(8) 0.06798(6) 0.0487(3) Uani 1 1 d .
Cl2 Cl 0.47839(12) 0.67197(8) 0.09895(7) 0.0552(4) Uani 1 1 d .
Cl3 Cl 0.17546(12) 0.63278(8) 0.04806(6) 0.0498(4) Uani 1 1 d .
Cl4 Cl 0.46987(13) 0.89470(9) 0.07774(6) 0.0600(4) Uani 1 1 d .
Cl5 Cl 0.24637(13) 0.80718(9) 0.18675(6) 0.0562(4) Uani 1 1 d .
Cl6 Cl 0.19345(18) 0.84478(10) -0.01548(9) 0.1003(7) Uani 1 1 d .
N1 N 0.0304(4) 0.5843(3) 0.3346(2) 0.0526(12) Uani 1 1 d .
N2 N 0.2926(4) 0.5157(2) 0.32361(19) 0.0439(11) Uani 1 1 d .
N3 N 0.1273(3) 0.5297(2) 0.21318(17) 0.0355(10) Uani 1 1 d .
N4 N 0.3092(4) 0.4912(2) 0.16472(17) 0.0381(10) Uani 1 1 d .
H4A H 0.3759 0.4705 0.1872 0.046 Uiso 1 1 calc R
N5 N -0.0153(4) 0.3897(3) 0.23735(18) 0.0426(11) Uani 1 1 d .
N6 N 0.2610(4) 0.4173(3) 0.03800(19) 0.0469(11) Uani 1 1 d .
C1 C 0.0178(6) 0.6156(4) 0.3947(3) 0.0684(18) Uani 1 1 d .
H1 H 0.0175 0.5796 0.4306 0.082 Uiso 1 1 calc R
C2 C 0.0051(6) 0.6980(4) 0.4062(3) 0.081(2) Uani 1 1 d .
H2 H -0.0032 0.7177 0.4491 0.097 Uiso 1 1 calc R
C3 C 0.0049(5) 0.7514(4) 0.3533(3) 0.0715(18) Uani 1 1 d .
H3 H -0.0046 0.8079 0.3597 0.086 Uiso 1 1 calc R
C4 C 0.0188(5) 0.7201(3) 0.2900(3) 0.0547(15) Uani 1 1 d .
H4 H 0.0195 0.7550 0.2534 0.066 Uiso 1 1 calc R
C5 C 0.0316(4) 0.6361(3) 0.2828(3) 0.0443(13) Uani 1 1 d .
C6 C 0.0396(5) 0.5983(3) 0.2144(2) 0.0498(14) Uani 1 1 d .
H6A H -0.0400 0.5782 0.1997 0.060 Uiso 1 1 calc R
H6B H 0.0633 0.6406 0.1835 0.060 Uiso 1 1 calc R
C7 C 0.3554(5) 0.5190(3) 0.3811(3) 0.0537(15) Uani 1 1 d .
H7 H 0.3348 0.4834 0.4150 0.064 Uiso 1 1 calc R
C8 C 0.4494(5) 0.5730(4) 0.3922(3) 0.0559(16) Uani 1 1 d .
H8 H 0.4921 0.5742 0.4330 0.067 Uiso 1 1 calc R
C9 C 0.4797(5) 0.6255(4) 0.3421(3) 0.0594(16) Uani 1 1 d .
H9 H 0.5428 0.6632 0.3485 0.071 Uiso 1 1 calc R
C10 C 0.4145(5) 0.6214(3) 0.2819(3) 0.0495(14) Uani 1 1 d .
H10 H 0.4334 0.6563 0.2472 0.059 Uiso 1 1 calc R
C11 C 0.3221(4) 0.5655(3) 0.2739(2) 0.0368(12) Uani 1 1 d .
C12 C 0.2542(4) 0.5565(3) 0.2074(2) 0.0374(12) Uani 1 1 d .
H12 H 0.2552 0.6095 0.1839 0.045 Uiso 1 1 calc R
C13 C -0.1016(5) 0.3356(3) 0.2511(3) 0.0546(15) Uani 1 1 d .
H13 H -0.1074 0.3181 0.2948 0.066 Uiso 1 1 calc R
C14 C -0.1829(5) 0.3041(4) 0.2035(3) 0.0618(16) Uani 1 1 d .
H14 H -0.2418 0.2661 0.2147 0.074 Uiso 1 1 calc R
C15 C -0.1745(5) 0.3304(4) 0.1396(3) 0.0617(17) Uani 1 1 d .
H15 H -0.2283 0.3107 0.1064 0.074 Uiso 1 1 calc R
C16 C -0.0854(5) 0.3862(4) 0.1247(3) 0.0545(15) Uani 1 1 d .
H16 H -0.0788 0.4049 0.0813 0.065 Uiso 1 1 calc R
C17 C -0.0064(4) 0.4142(3) 0.1744(2) 0.0412(13) Uani 1 1 d .
C18 C 0.0996(4) 0.4696(3) 0.1592(2) 0.0376(13) Uani 1 1 d .
H18 H 0.0820 0.4991 0.1174 0.045 Uiso 1 1 calc R
C19 C 0.2199(4) 0.4241(3) 0.1558(2) 0.0361(12) Uani 1 1 d .
H19 H 0.2288 0.3856 0.1932 0.043 Uiso 1 1 calc R
C20 C 0.2253(5) 0.3767(3) 0.0914(2) 0.0464(14) Uani 1 1 d .
C21 C 0.1847(6) 0.2965(4) 0.0879(3) 0.087(2) Uani 1 1 d .
H21 H 0.1630 0.2686 0.1259 0.105 Uiso 1 1 calc R
C22 C 0.1769(8) 0.2585(5) 0.0269(4) 0.142(4) Uani 1 1 d .
H22 H 0.1479 0.2047 0.0233 0.171 Uiso 1 1 calc R
C23 C 0.2118(8) 0.2995(5) -0.0286(4) 0.133(4) Uani 1 1 d .
H23 H 0.2065 0.2743 -0.0700 0.160 Uiso 1 1 calc R
C24 C 0.2546(6) 0.3786(4) -0.0216(3) 0.078(2) Uani 1 1 d .
H24 H 0.2801 0.4065 -0.0588 0.093 Uiso 1 1 calc R

loop_
_atom_site_aniso_label
_atom_site_aniso_U_11
_atom_site_aniso_U_22
_atom_site_aniso_U_33
_atom_site_aniso_U_23
_atom_site_aniso_U_13
_atom_site_aniso_U_12
Cd1 0.0601(3) 0.0340(2) 0.0346(2) -0.00246(17) 0.01180(18) -0.0031(2)
Cd2 0.0679(3) 0.0391(2) 0.0370(2) -0.00286(19) -0.00543(19) 0.0077(2)
Cd3 0.0536(2) 0.0426(3) 0.0281(2) -0.00132(17) 0.00162(17) 0.0051(2)
Cl1 0.0643(9) 0.0462(8) 0.0363(7) 0.0105(6) 0.0106(6) 0.0077(7)
Cl2 0.0563(9) 0.0379(8) 0.0707(9) -0.0087(7) -0.0037(7) 0.0018(7)
Cl3 0.0605(9) 0.0474(8) 0.0407(7) -0.0008(6) -0.0063(6) 0.0018(7)
Cl4 0.0843(11) 0.0559(9) 0.0414(8) -0.0102(7) 0.0228(7) -0.0115(9)
Cl5 0.0762(10) 0.0474(9) 0.0463(8) -0.0099(7) 0.0164(7) -0.0096(8)
Cl6 0.1378(16) 0.0613(11) 0.0959(13) 0.0114(10) -0.0629(12) 0.0124(12)
N1 0.071(3) 0.049(3) 0.039(3) -0.002(2) 0.017(2) 0.002(3)
N2 0.054(3) 0.045(3) 0.033(2) 0.003(2) -0.003(2) -0.003(2)
N3 0.044(3) 0.032(2) 0.030(2) -0.0004(18) -0.0003(19) 0.005(2)
N4 0.051(3) 0.035(2) 0.029(2) -0.0007(19) 0.0037(19) 0.003(2)
N5 0.046(3) 0.048(3) 0.034(3) 0.001(2) -0.001(2) -0.004(2)
N6 0.056(3) 0.047(3) 0.039(3) -0.011(2) 0.011(2) -0.009(2)
C1 0.103(5) 0.056(4) 0.048(4) -0.010(3) 0.031(3) -0.001(4)
C2 0.122(6) 0.072(5) 0.052(4) -0.020(4) 0.038(4) -0.003(5)
C3 0.087(5) 0.047(4) 0.083(5) -0.020(4) 0.031(4) 0.000(4)
C4 0.059(4) 0.045(4) 0.061(4) -0.003(3) 0.015(3) 0.006(3)
C5 0.045(3) 0.039(3) 0.050(3) -0.006(3) 0.016(3) 0.006(3)
C6 0.062(4) 0.050(4) 0.038(3) -0.004(3) -0.002(3) 0.019(3)
C7 0.068(4) 0.052(4) 0.040(3) 0.006(3) -0.005(3) -0.003(3)
C8 0.060(4) 0.062(4) 0.044(3) -0.011(3) -0.008(3) -0.004(3)
C9 0.055(4) 0.054(4) 0.068(4) -0.013(3) -0.006(3) -0.011(3)
C10 0.058(4) 0.044(4) 0.047(3) -0.006(3) 0.000(3) -0.010(3)
C11 0.054(3) 0.030(3) 0.027(3) -0.007(2) 0.004(2) 0.004(3)
C12 0.040(3) 0.035(3) 0.037(3) 0.001(2) 0.008(2) 0.009(3)
C13 0.057(4) 0.058(4) 0.049(4) 0.002(3) 0.003(3) -0.005(3)
C14 0.046(4) 0.060(4) 0.078(4) -0.008(4) -0.002(3) -0.018(3)
C15 0.050(4) 0.068(4) 0.066(4) -0.016(4) -0.013(3) -0.004(4)
C16 0.059(4) 0.061(4) 0.042(3) -0.007(3) -0.006(3) 0.001(3)
C17 0.047(3) 0.043(3) 0.034(3) 0.001(3) -0.003(2) -0.002(3)
C18 0.051(3) 0.039(3) 0.022(3) -0.003(2) -0.003(2) 0.001(3)
C19 0.049(3) 0.033(3) 0.026(3) 0.003(2) 0.006(2) -0.003(3)
C20 0.061(4) 0.036(3) 0.044(3) -0.008(3) 0.016(3) -0.008(3)
C21 0.150(7) 0.048(4) 0.068(4) -0.019(3) 0.051(4) -0.046(4)
C22 0.240(10) 0.087(6) 0.107(6) -0.057(5) 0.098(7) -0.089(7)
C23 0.231(10) 0.097(6) 0.078(5) -0.052(5) 0.070(6) -0.097(7)
C24 0.120(6) 0.072(5) 0.043(4) -0.023(3) 0.033(4) -0.035(4)

loop_
_atom_type_symbol
_atom_type_description
_atom_type_scat_dispersion_real
_atom_type_scat_dispersion_imag
_atom_type_scat_source
C C 0.0033 0.0016 'International Tables Vol C Tables 4.2.6.8 and 6.1.1.4'
H H 0.0000 0.0000 'International Tables Vol C Tables 4.2.6.8 and 6.1.1.4'
N N 0.0061 0.0033 'International Tables Vol C Tables 4.2.6.8 and 6.1.1.4'
Cl Cl 0.1484 0.1585 'International Tables Vol C Tables 4.2.6.8 and 6.1.1.4'
Cd Cd -0.8075 1.2024 'International Tables Vol C Tables 4.2.6.8 and 6.1.1.4'

loop_
_geom_angle_atom_site_label_1
_geom_angle_atom_site_label_2
_geom_angle_atom_site_label_3
_geom_angle
_geom_angle_site_symmetry_1
_geom_angle_site_symmetry_3
N6 Cd1 N4 72.79(13) . .
N6 Cd1 Cl1 94.21(10) . 3_665
N4 Cd1 Cl1 166.24(9) . 3_665
N6 Cd1 Cl2 167.97(10) . .
N4 Cd1 Cl2 95.38(9) . .
Cl1 Cd1 Cl2 97.76(5) 3_665 .
N6 Cd1 Cl3 93.27(11) . .
N4 Cd1 Cl3 88.14(10) . .
Cl1 Cd1 Cl3 97.26(4) 3_665 .
Cl2 Cd1 Cl3 83.99(4) . .
N6 Cd1 Cl1 88.69(11) . .
N4 Cd1 Cl1 90.24(9) . .
Cl1 Cd1 Cl1 84.89(4) 3_665 .
Cl2 Cd1 Cl1 93.62(4) . .
Cl3 Cd1 Cl1 176.98(4) . .
Cl6 Cd2 Cl5 114.32(6) . .
Cl6 Cd2 Cl2 144.99(7) . .
Cl5 Cd2 Cl2 99.72(5) . .
Cl6 Cd2 Cl3 93.61(5) . .
Cl5 Cd2 Cl3 103.73(4) . .
Cl2 Cd2 Cl3 85.71(4) . .
Cl6 Cd2 Cl4 87.36(6) . .
Cl5 Cd2 Cl4 87.51(4) . .
Cl2 Cd2 Cl4 86.13(5) . .
Cl3 Cd2 Cl4 167.08(4) . .
N5 Cd3 N2 137.55(14) 2 2
N5 Cd3 N1 106.39(15) 2 2
N2 Cd3 N1 83.26(14) 2 2
N5 Cd3 Cl4 103.52(11) 2 .
N2 Cd3 Cl4 117.33(10) 2 .
N1 Cd3 Cl4 93.39(11) 2 .
N5 Cd3 N3 72.21(13) 2 2
N2 Cd3 N3 72.16(13) 2 2
N1 Cd3 N3 71.62(13) 2 2
Cl4 Cd3 N3 161.81(10) . 2
N5 Cd3 Cl5 87.61(11) 2 .
N2 Cd3 Cl5 83.36(11) 2 .
N1 Cd3 Cl5 165.32(11) 2 .
Cl4 Cd3 Cl5 87.40(4) . .
N3 Cd3 Cl5 109.74(9) 2 .
Cd1 Cl1 Cd1 95.11(4) 3_665 .
Cd2 Cl2 Cd1 95.76(4) . .
Cd2 Cl3 Cd1 92.79(4) . .
Cd3 Cl4 Cd2 92.39(4) . .
Cd2 Cl5 Cd3 91.35(4) . .
C1 N1 C5 118.5(5) . .
C1 N1 Cd3 122.5(4) . 2_545
C5 N1 Cd3 116.4(3) . 2_545
C7 N2 C11 119.8(5) . .
C7 N2 Cd3 119.6(4) . 2_545
C11 N2 Cd3 119.1(3) . 2_545
C12 N3 C6 113.9(4) . .
C12 N3 C18 107.5(4) . .
C6 N3 C18 113.2(3) . .
C12 N3 Cd3 109.6(3) . 2_545
C6 N3 Cd3 107.7(3) . 2_545
C18 N3 Cd3 104.6(3) . 2_545
C19 N4 C12 107.7(3) . .
C19 N4 Cd1 109.4(2) . .
C12 N4 Cd1 115.3(3) . .
C19 N4 H4A 108.1 . .
C12 N4 H4A 108.1 . .
Cd1 N4 H4A 108.1 . .
C13 N5 C17 118.4(4) . .
C13 N5 Cd3 122.8(3) . 2_545
C17 N5 Cd3 118.7(3) . 2_545
C20 N6 C24 118.7(5) . .
C20 N6 Cd1 117.9(3) . .
C24 N6 Cd1 121.9(4) . .
N1 C1 C2 123.1(6) . .
N1 C1 H1 118.5 . .
C2 C1 H1 118.5 . .
C1 C2 C3 118.7(6) . .
C1 C2 H2 120.6 . .
C3 C2 H2 120.6 . .
C2 C3 C4 119.2(6) . .
C2 C3 H3 120.4 . .
C4 C3 H3 120.4 . .
C5 C4 C3 118.3(5) . .
C5 C4 H4 120.8 . .
C3 C4 H4 120.8 . .
N1 C5 C4 122.2(5) . .
N1 C5 C6 117.3(5) . .
C4 C5 C6 120.4(5) . .
N3 C6 C5 112.6(4) . .
N3 C6 H6A 109.1 . .
C5 C6 H6A 109.1 . .
N3 C6 H6B 109.1 . .
C5 C6 H6B 109.1 . .
H6A C6 H6B 107.8 . .
N2 C7 C8 122.1(5) . .
N2 C7 H7 118.9 . .
C8 C7 H7 118.9 . .
C7 C8 C9 118.9(5) . .
C7 C8 H8 120.5 . .
C9 C8 H8 120.5 . .
C8 C9 C10 118.7(5) . .
C8 C9 H9 120.6 . .
C10 C9 H9 120.6 . .
C11 C10 C9 119.4(5) . .
C11 C10 H10 120.3 . .
C9 C10 H10 120.3 . .
N2 C11 C10 121.1(4) . .
N2 C11 C12 118.6(4) . .
C10 C11 C12 120.3(4) . .
N3 C12 N4 104.2(4) . .
N3 C12 C11 113.0(4) . .
N4 C12 C11 112.2(4) . .
N3 C12 H12 109.1 . .
N4 C12 H12 109.1 . .
C11 C12 H12 109.1 . .
N5 C13 C14 123.0(5) . .
N5 C13 H13 118.5 . .
C14 C13 H13 118.5 . .
C15 C14 C13 118.2(6) . .
C15 C14 H14 120.9 . .
C13 C14 H14 120.9 . .
C14 C15 C16 119.3(5) . .
C14 C15 H15 120.3 . .
C16 C15 H15 120.3 . .
C17 C16 C15 119.4(5) . .
C17 C16 H16 120.3 . .
C15 C16 H16 120.3 . .
N5 C17 C16 121.6(5) . .
N5 C17 C18 117.2(4) . .
C16 C17 C18 121.1(5) . .
N3 C18 C17 112.1(4) . .
N3 C18 C19 101.6(4) . .
C17 C18 C19 113.8(4) . .
N3 C18 H18 109.7 . .
C17 C18 H18 109.7 . .
C19 C18 H18 109.7 . .
N4 C19 C20 115.4(4) . .
N4 C19 C18 102.5(4) . .
C20 C19 C18 110.6(4) . .
N4 C19 H19 109.4 . .
C20 C19 H19 109.4 . .
C18 C19 H19 109.4 . .
N6 C20 C21 122.0(5) . .
N6 C20 C19 117.8(4) . .
C21 C20 C19 120.0(5) . .
C20 C21 C22 118.5(6) . .
C20 C21 H21 120.7 . .
C22 C21 H21 120.7 . .
C23 C22 C21 120.3(7) . .
C23 C22 H22 119.9 . .
C21 C22 H22 119.9 . .
C24 C23 C22 118.5(6) . .
C24 C23 H23 120.8 . .
C22 C23 H23 120.8 . .
N6 C24 C23 121.9(6) . .
N6 C24 H24 119.0 . .
C23 C24 H24 119.0 . .

loop_
_geom_bond_atom_site_label_1
_geom_bond_atom_site_label_2
_geom_bond_distance
_geom_bond_site_symmetry_2
Cd1 N6 2.331(4) .
Cd1 N4 2.468(4) .
Cd1 Cl1 2.5885(12) 3_665
Cd1 Cl2 2.5956(14) .
Cd1 Cl3 2.6444(14) .
Cd1 Cl1 2.6655(14) .
Cd2 Cl6 2.4211(15) .
Cd2 Cl5 2.5043(13) .
Cd2 Cl2 2.5389(14) .
Cd2 Cl3 2.6152(14) .
Cd2 Cl4 2.7774(15) .
Cd3 N5 2.277(4) 2
Cd3 N2 2.296(4) 2
Cd3 N1 2.386(4) 2
Cd3 Cl4 2.4824(13) .
Cd3 N3 2.489(4) 2
Cd3 Cl5 2.8017(14) .
Cl1 Cd1 2.5885(12) 3_665
N1 C1 1.326(6) .
N1 C5 1.340(6) .
N1 Cd3 2.386(4) 2_545
N2 C7 1.325(5) .
N2 C11 1.337(6) .
N2 Cd3 2.296(4) 2_545
N3 C12 1.473(6) .
N3 C6 1.473(6) .
N3 C18 1.482(5) .
N3 Cd3 2.489(4) 2_545
N4 C19 1.471(5) .
N4 C12 1.507(5) .
N4 H4A 0.9100 .
N5 C13 1.332(6) .
N5 C17 1.337(6) .
N5 Cd3 2.277(4) 2_545
N6 C20 1.336(6) .
N6 C24 1.354(6) .
C1 C2 1.364(8) .
C1 H1 0.9300 .
C2 C3 1.374(8) .
C2 H2 0.9300 .
C3 C4 1.386(7) .
C3 H3 0.9300 .
C4 C5 1.377(7) .
C4 H4 0.9300 .
C5 C6 1.516(6) .
C6 H6A 0.9700 .
C6 H6B 0.9700 .
C7 C8 1.367(7) .
C7 H7 0.9300 .
C8 C9 1.373(7) .
C8 H8 0.9300 .
C9 C10 1.385(6) .
C9 H9 0.9300 .
C10 C11 1.366(6) .
C10 H10 0.9300 .
C11 C12 1.515(6) .
C12 H12 0.9800 .
C13 C14 1.381(7) .
C13 H13 0.9300 .
C14 C15 1.364(7) .
C14 H14 0.9300 .
C15 C16 1.377(7) .
C15 H15 0.9300 .
C16 C17 1.376(6) .
C16 H16 0.9300 .
C17 C18 1.515(6) .
C18 C19 1.520(6) .
C18 H18 0.9800 .
C19 C20 1.512(6) .
C19 H19 0.9800 .
C20 C21 1.374(7) .
C21 C22 1.374(8) .
C21 H21 0.9300 .
C22 C23 1.371(9) .
C22 H22 0.9300 .
C23 C24 1.370(8) .
C23 H23 0.9300 .
C24 H24 0.9300 .

loop_
_geom_torsion_atom_site_label_1
_geom_torsion_atom_site_label_2
_geom_torsion_atom_site_label_3
_geom_torsion_atom_site_label_4
_geom_torsion
_geom_torsion_site_symmetry_1
_geom_torsion_site_symmetry_4
N6 Cd1 Cl1 Cd1 94.34(10) . 3_665
N4 Cd1 Cl1 Cd1 167.12(9) . 3_665
Cl1 Cd1 Cl1 Cd1 0.0 3_665 3_665
Cl2 Cd1 Cl1 Cd1 -97.48(5) . 3_665
Cl3 Cd1 Cl1 Cd1 -135.3(8) . 3_665
Cl6 Cd2 Cl2 Cd1 -80.00(10) . .
Cl5 Cd2 Cl2 Cd1 113.39(5) . .
Cl3 Cd2 Cl2 Cd1 10.17(4) . .
Cl4 Cd2 Cl2 Cd1 -159.81(5) . .
N6 Cd1 Cl2 Cd2 -87.4(5) . .
N4 Cd1 Cl2 Cd2 -97.63(10) . .
Cl1 Cd1 Cl2 Cd2 86.46(5) 3_665 .
Cl3 Cd1 Cl2 Cd2 -10.08(4) . .
Cl1 Cd1 Cl2 Cd2 171.78(4) . .
Cl6 Cd2 Cl3 Cd1 134.97(6) . .
Cl5 Cd2 Cl3 Cd1 -108.91(5) . .
Cl2 Cd2 Cl3 Cd1 -9.94(4) . .
Cl4 Cd2 Cl3 Cd1 41.0(2) . .
N6 Cd1 Cl3 Cd2 177.99(10) . .
N4 Cd1 Cl3 Cd2 105.36(9) . .
Cl1 Cd1 Cl3 Cd2 -87.34(4) 3_665 .
Cl2 Cd1 Cl3 Cd2 9.75(4) . .
Cl1 Cd1 Cl3 Cd2 47.7(8) . .
N5 Cd3 Cl4 Cd2 95.25(11) 2 .
N2 Cd3 Cl4 Cd2 -72.82(12) 2 .
N1 Cd3 Cl4 Cd2 -156.99(11) 2 .
N3 Cd3 Cl4 Cd2 169.3(3) 2 .
Cl5 Cd3 Cl4 Cd2 8.34(4) . .
Cl6 Cd2 Cl4 Cd3 105.17(6) . .
Cl5 Cd2 Cl4 Cd3 -9.33(5) . .
Cl2 Cd2 Cl4 Cd3 -109.26(5) . .
Cl3 Cd2 Cl4 Cd3 -160.18(17) . .
Cl6 Cd2 Cl5 Cd3 -77.72(7) . .
Cl2 Cd2 Cl5 Cd3 93.89(5) . .
Cl3 Cd2 Cl5 Cd3 -178.18(4) . .
Cl4 Cd2 Cl5 Cd3 8.26(4) . .
N5 Cd3 Cl5 Cd2 -112.90(11) 2 .
N2 Cd3 Cl5 Cd2 108.65(10) 2 .
N1 Cd3 Cl5 Cd2 84.2(4) 2 .
Cl4 Cd3 Cl5 Cd2 -9.25(5) . .
N3 Cd3 Cl5 Cd2 176.97(9) 2 .
N6 Cd1 N4 C19 -10.7(3) . .
Cl1 Cd1 N4 C19 -30.3(6) 3_665 .
Cl2 Cd1 N4 C19 167.0(3) . .
Cl3 Cd1 N4 C19 83.3(3) . .
Cl1 Cd1 N4 C19 -99.3(3) . .
N6 Cd1 N4 C12 -132.3(3) . .
Cl1 Cd1 N4 C12 -151.8(3) 3_665 .
Cl2 Cd1 N4 C12 45.5(3) . .
Cl3 Cd1 N4 C12 -38.3(3) . .
Cl1 Cd1 N4 C12 139.1(3) . .
N4 Cd1 N6 C20 -5.0(4) . .
Cl1 Cd1 N6 C20 170.5(4) 3_665 .
Cl2 Cd1 N6 C20 -15.6(8) . .
Cl3 Cd1 N6 C20 -92.0(4) . .
Cl1 Cd1 N6 C20 85.7(4) . .
N4 Cd1 N6 C24 -170.7(5) . .
Cl1 Cd1 N6 C24 4.7(5) 3_665 .
Cl2 Cd1 N6 C24 178.6(4) . .
Cl3 Cd1 N6 C24 102.2(4) . .
Cl1 Cd1 N6 C24 -80.1(4) . .
C5 N1 C1 C2 0.5(10) . .
Cd3 N1 C1 C2 161.8(5) 2_545 .
N1 C1 C2 C3 0.3(11) . .
C1 C2 C3 C4 -0.7(10) . .
C2 C3 C4 C5 0.4(9) . .
C1 N1 C5 C4 -0.8(8) . .
Cd3 N1 C5 C4 -163.3(4) 2_545 .
C1 N1 C5 C6 -176.9(5) . .
Cd3 N1 C5 C6 20.6(6) 2_545 .
C3 C4 C5 N1 0.3(9) . .
C3 C4 C5 C6 176.3(5) . .
C12 N3 C6 C5 -82.6(5) . .
C18 N3 C6 C5 154.3(4) . .
Cd3 N3 C6 C5 39.2(5) 2_545 .
N1 C5 C6 N3 -42.3(7) . .
C4 C5 C6 N3 141.5(5) . .
C11 N2 C7 C8 1.1(8) . .
Cd3 N2 C7 C8 -164.3(4) 2_545 .
N2 C7 C8 C9 0.0(8) . .
C7 C8 C9 C10 -0.6(8) . .
C8 C9 C10 C11 0.1(8) . .
C7 N2 C11 C10 -1.6(7) . .
Cd3 N2 C11 C10 163.8(4) 2_545 .
C7 N2 C11 C12 176.0(4) . .
Cd3 N2 C11 C12 -18.5(5) 2_545 .
C9 C10 C11 N2 1.0(7) . .
C9 C10 C11 C12 -176.6(5) . .
C6 N3 C12 N4 -144.3(3) . .
C18 N3 C12 N4 -18.1(4) . .
Cd3 N3 C12 N4 95.0(3) 2_545 .
C6 N3 C12 C11 93.6(4) . .
C18 N3 C12 C11 -140.2(4) . .
Cd3 N3 C12 C11 -27.1(4) 2_545 .
C19 N4 C12 N3 -8.1(4) . .
Cd1 N4 C12 N3 114.4(3) . .
C19 N4 C12 C11 114.5(4) . .
Cd1 N4 C12 C11 -123.0(3) . .
N2 C11 C12 N3 31.7(6) . .
C10 C11 C12 N3 -150.7(4) . .
N2 C11 C12 N4 -85.8(5) . .
C10 C11 C12 N4 91.8(5) . .
C17 N5 C13 C14 -0.5(8) . .
Cd3 N5 C13 C14 175.0(4) 2_545 .
N5 C13 C14 C15 -0.4(9) . .
C13 C14 C15 C16 0.5(9) . .
C14 C15 C16 C17 0.3(8) . .
C13 N5 C17 C16 1.4(7) . .
Cd3 N5 C17 C16 -174.3(4) 2_545 .
C13 N5 C17 C18 -174.5(4) . .
Cd3 N5 C17 C18 9.8(6) 2_545 .
C15 C16 C17 N5 -1.3(8) . .
C15 C16 C17 C18 174.5(5) . .
C12 N3 C18 C17 158.1(4) . .
C6 N3 C18 C17 -75.2(5) . .
Cd3 N3 C18 C17 41.7(4) 2_545 .
C12 N3 C18 C19 36.3(4) . .
C6 N3 C18 C19 162.9(4) . .
Cd3 N3 C18 C19 -80.2(3) 2_545 .
N5 C17 C18 N3 -37.7(6) . .
C16 C17 C18 N3 146.4(5) . .
N5 C17 C18 C19 76.9(5) . .
C16 C17 C18 C19 -99.1(5) . .
C12 N4 C19 C20 150.3(4) . .
Cd1 N4 C19 C20 24.3(5) . .
C12 N4 C19 C18 30.0(4) . .
Cd1 N4 C19 C18 -96.0(3) . .
N3 C18 C19 N4 -40.0(4) . .
C17 C18 C19 N4 -160.6(4) . .
N3 C18 C19 C20 -163.5(4) . .
C17 C18 C19 C20 75.8(5) . .
C24 N6 C20 C21 1.3(9) . .
Cd1 N6 C20 C21 -164.9(5) . .
C24 N6 C20 C19 -173.3(5) . .
Cd1 N6 C20 C19 20.5(6) . .
N4 C19 C20 N6 -31.1(7) . .
C18 C19 C20 N6 84.6(6) . .
N4 C19 C20 C21 154.1(5) . .
C18 C19 C20 C21 -90.2(6) . .
N6 C20 C21 C22 -2.3(11) . .
C19 C20 C21 C22 172.2(7) . .
C20 C21 C22 C23 1.5(14) . .
C21 C22 C23 C24 0.3(15) . .
C20 N6 C24 C23 0.6(10) . .
Cd1 N6 C24 C23 166.2(6) . .
C22 C23 C24 N6 -1.3(13) . .
